data_7024601
loop_
_publ_author_name
'Casti\~neiras, Alfonso'
'Pedrido, Rosa'

_publ_section_title
;
 A thiosemicarbazone ligand functionalized by a phosphine group:
 reactivity toward coinage metal ions.
;
_journal_issue 15
_journal_name_full 'Dalton transactions (Cambridge, England : 2003)'
_journal_page_first 3572
_journal_page_last 3584
_journal_paper_doi 10.1039/b918962a
_journal_volume 39
_journal_year 2010
_chemical_formula_moiety 'C22 H22 N3 P S'
_chemical_formula_sum 'C22 H22 N3 P S'
_chemical_formula_weight 391.46
_chemical_name_systematic
;
?
;
_space_group_IT_number 2
_symmetry_cell_setting triclinic
_symmetry_space_group_name_Hall '-P 1'
_symmetry_space_group_name_H-M 'P -1'
_atom_sites_solution_hydrogens difmap
_atom_sites_solution_primary direct
_atom_sites_solution_secondary difmap
_audit_creation_method SHELXL-97
_cell_angle_alpha 73.672(4)
_cell_angle_beta 84.289(4)
_cell_angle_gamma 78.789(3)
_cell_formula_units_Z 4
_cell_length_a 8.5648(5)
_cell_length_b 13.9717(8)
_cell_length_c 18.0776(10)
_cell_measurement_reflns_used 1965
_cell_measurement_temperature 100(2)
_cell_measurement_theta_max 26.085
_cell_measurement_theta_min 2.985
_cell_volume 2034.1(2)
_computing_cell_refinement 'APEX2 Software(Bruker, 2005)'
_computing_data_collection 'APEX2 Software(Bruker, 2005)'
_computing_data_reduction 'APEX2 Software(Bruker, 2005)'
_computing_molecular_graphics 'PLATON (Spek, 2004)'
_computing_publication_material 'SHELXL-97 (Sheldrick, 1997)'
_computing_structure_refinement 'SHELXL-97 (Sheldrick, 1997)'
_computing_structure_solution 'SHELXS-97 (Sheldrick, 1990)'
_diffrn_ambient_temperature 100(2)
_diffrn_measured_fraction_theta_full 0.997
_diffrn_measured_fraction_theta_max 0.997
_diffrn_measurement_device_type 'Bruker X8 KappaAPEXII'
_diffrn_measurement_method 'omega and phi scans'
_diffrn_radiation_monochromator graphite
_diffrn_radiation_source 'fine-focus sealed tube'
_diffrn_radiation_type MoK\a
_diffrn_radiation_wavelength 0.71073
_diffrn_reflns_av_R_equivalents 0.0484
_diffrn_reflns_av_sigmaI/netI 0.0325
_diffrn_reflns_limit_h_max 10
_diffrn_reflns_limit_h_min -10
_diffrn_reflns_limit_k_max 17
_diffrn_reflns_limit_k_min -16
_diffrn_reflns_limit_l_max 22
_diffrn_reflns_limit_l_min 0
_diffrn_reflns_number 47686
_diffrn_reflns_theta_full 26.02
_diffrn_reflns_theta_max 26.02
_diffrn_reflns_theta_min 1.18
_diffrn_standards_decay_% 0
_exptl_absorpt_coefficient_mu 0.249
_exptl_absorpt_correction_T_max 0.9876
_exptl_absorpt_correction_T_min 0.8448
_exptl_absorpt_correction_type empirical
_exptl_absorpt_process_details SADABS
_exptl_crystal_colour colourles
_exptl_crystal_density_diffrn 1.278
_exptl_crystal_density_method 'not measured'
_exptl_crystal_description plate
_exptl_crystal_F_000 824
_exptl_crystal_size_max 0.70
_exptl_crystal_size_mid 0.20
_exptl_crystal_size_min 0.05
_refine_diff_density_max 0.321
_refine_diff_density_min -0.237
_refine_diff_density_rms 0.049
_refine_ls_extinction_method none
_refine_ls_goodness_of_fit_ref 1.032
_refine_ls_hydrogen_treatment constr
_refine_ls_matrix_type full
_refine_ls_number_parameters 487
_refine_ls_number_reflns 7997
_refine_ls_number_restraints 0
_refine_ls_restrained_S_all 1.032
_refine_ls_R_factor_all 0.0485
_refine_ls_R_factor_gt 0.0343
_refine_ls_shift/su_max 0.001
_refine_ls_shift/su_mean 0.000
_refine_ls_structure_factor_coef Fsqd
_refine_ls_weighting_details 'calc w=1/[\s^2^(Fo^2^)+(0.0342P)^2^+1.0262P] where P=(Fo^2^+2Fc^2^)/3'
_refine_ls_weighting_scheme calc
_refine_ls_wR_factor_gt 0.0774
_refine_ls_wR_factor_ref 0.0837
_reflns_number_gt 6437
_reflns_number_total 7997
_reflns_threshold_expression >2sigma(I)
_cod_data_source_file b918962a.txt
_cod_data_source_block 08rp03
_cod_depositor_comments
;
The following automatic conversions were performed:

'_symmetry_cell_setting' value 'Triclinic' changed to 'triclinic'
according to /home/saulius/struct/CIF-dictionaries/cif_core.dic
dictionary named 'cif_core.dic' version 2.4.2 from
2011-04-26.

'_exptl_absorpt_correction_type' value 'Empirical'
changed to 'empirical' according to
/home/saulius/struct/CIF-dictionaries/cif_core.dic dictionary named
'cif_core.dic' version 2.4.2 from 2011-04-26.

Automatic conversion script
Id: cif_fix_values 1891 2012-01-12 08:04:46Z andrius 
;
_cod_database_code 7024601

loop_
_symmetry_equiv_pos_as_xyz
'x, y, z'
'-x, -y, -z'

loop_
_atom_site_label
_atom_site_type_symbol
_atom_site_fract_x
_atom_site_fract_y
_atom_site_fract_z
_atom_site_U_iso_or_equiv
_atom_site_adp_type
_atom_site_occupancy
_atom_site_symmetry_multiplicity
_atom_site_calc_flag
_atom_site_refinement_flags
S1 S 0.81766(5) -0.13065(3) 0.28659(3) 0.02552(11) Uani 1 1 d .
P1 P 0.70846(5) 0.33442(3) 0.15594(2) 0.01558(10) Uani 1 1 d .
N12 N 0.81300(16) 0.13450(10) 0.13674(8) 0.0175(3) Uani 1 1 d .
N13 N 0.84932(16) 0.03257(10) 0.17412(8) 0.0184(3) Uani 1 1 d .
H13A H 0.9259 -0.0052 0.1569 0.022 Uiso 1 1 d R
N14 N 0.64026(17) 0.05517(11) 0.25937(8) 0.0227(3) Uani 1 1 d .
H14A H 0.6258 0.1154 0.2320 0.027 Uiso 1 1 d R
C11 C 0.79854(18) 0.35393(12) 0.05724(9) 0.0165(3) Uani 1 1 d .
C12 C 0.80367(19) 0.45128(13) 0.01000(9) 0.0189(4) Uani 1 1 d .
H12 H 0.7530 0.5077 0.0272 0.023 Uiso 1 1 d R
C13 C 0.8827(2) 0.46779(13) -0.06207(10) 0.0219(4) Uani 1 1 d .
H13 H 0.8848 0.5335 -0.0903 0.026 Uiso 1 1 d R
C14 C 0.9607(2) 0.38693(14) -0.08876(10) 0.0223(4) Uani 1 1 d .
H14 H 1.0194 0.3966 -0.1387 0.027 Uiso 1 1 d R
C15 C 0.95913(19) 0.28928(13) -0.04296(10) 0.0199(4) Uani 1 1 d .
H15 H 1.0123 0.2315 -0.0610 0.024 Uiso 1 1 d R
C16 C 0.87924(18) 0.27083(12) 0.02981(9) 0.0166(3) Uani 1 1 d .
C17 C 0.89270(19) 0.16445(13) 0.07329(9) 0.0175(4) Uani 1 1 d .
H17 H 0.9729 0.1172 0.0525 0.021 Uiso 1 1 d R
C18 C 0.76379(19) -0.00711(13) 0.23894(10) 0.0188(4) Uani 1 1 d .
C19 C 0.5369(2) 0.03148(15) 0.32889(11) 0.0279(4) Uani 1 1 d .
H19A H 0.4265 0.0594 0.3120 0.034 Uiso 1 1 d R
H19B H 0.5465 -0.0401 0.3485 0.034 Uiso 1 1 d R
C20 C 0.5759(2) 0.07566(16) 0.39081(11) 0.0347(5) Uani 1 1 d .
H20A H 0.5659 0.1513 0.3709 0.052 Uiso 1 1 d R
H20B H 0.6830 0.0495 0.4063 0.052 Uiso 1 1 d R
H20C H 0.5006 0.0603 0.4362 0.052 Uiso 1 1 d R
C31 C 0.63780(19) 0.46336(12) 0.16539(9) 0.0162(3) Uani 1 1 d .
C32 C 0.5009(2) 0.52680(13) 0.13198(10) 0.0218(4) Uani 1 1 d .
H32 H 0.4458 0.5060 0.0968 0.026 Uiso 1 1 d R
C33 C 0.4470(2) 0.61935(13) 0.14778(11) 0.0252(4) Uani 1 1 d .
H33 H 0.3537 0.6636 0.1225 0.030 Uiso 1 1 d R
C34 C 0.5280(2) 0.64990(14) 0.19720(11) 0.0273(4) Uani 1 1 d .
H34 H 0.4882 0.7099 0.2121 0.033 Uiso 1 1 d R
C35 C 0.6643(2) 0.58880(14) 0.22990(11) 0.0274(4) Uani 1 1 d .
H35 H 0.7245 0.6077 0.2629 0.033 Uiso 1 1 d R
C36 C 0.7192(2) 0.49597(13) 0.21400(9) 0.0202(4) Uani 1 1 d .
H36 H 0.8107 0.4527 0.2387 0.024 Uiso 1 1 d R
C51 C 0.51697(19) 0.29961(12) 0.14655(9) 0.0167(3) Uani 1 1 d .
C52 C 0.4700(2) 0.28249(13) 0.08063(10) 0.0224(4) Uani 1 1 d .
H52 H 0.5392 0.2925 0.0358 0.027 Uiso 1 1 d R
C53 C 0.3254(2) 0.25156(15) 0.08068(11) 0.0294(4) Uani 1 1 d .
H53 H 0.2969 0.2409 0.0363 0.035 Uiso 1 1 d R
C54 C 0.2273(2) 0.23581(15) 0.14655(11) 0.0293(4) Uani 1 1 d .
H54 H 0.1315 0.2139 0.1469 0.035 Uiso 1 1 d R
C55 C 0.2710(2) 0.25321(14) 0.21253(11) 0.0265(4) Uani 1 1 d .
H55 H 0.2044 0.2413 0.2578 0.032 Uiso 1 1 d R
C56 C 0.4143(2) 0.28506(13) 0.21264(10) 0.0217(4) Uani 1 1 d .
H56 H 0.4472 0.2984 0.2569 0.026 Uiso 1 1 d R
S2 S 0.81807(5) 0.07592(3) 0.90248(2) 0.02102(11) Uani 1 1 d .
P2 P 0.95578(5) 0.30260(3) 0.48021(2) 0.01512(10) Uani 1 1 d .
N22 N 0.68344(16) 0.17668(10) 0.69027(8) 0.0176(3) Uani 1 1 d .
N23 N 0.77581(16) 0.14304(10) 0.75362(8) 0.0182(3) Uani 1 1 d .
H23A H 0.8728 0.1548 0.7508 0.022 Uiso 1 1 d R
N24 N 0.56732(16) 0.07697(11) 0.82412(8) 0.0210(3) Uani 1 1 d .
H24A H 0.5257 0.0967 0.7809 0.025 Uiso 1 1 d R
C21 C 0.73643(19) 0.31917(12) 0.48833(9) 0.0168(3) Uani 1 1 d .
C22 C 0.6425(2) 0.37314(13) 0.42593(10) 0.0215(4) Uani 1 1 d .
H22 H 0.6901 0.4080 0.3807 0.026 Uiso 1 1 d R
C23 C 0.4792(2) 0.37657(14) 0.43072(10) 0.0254(4) Uani 1 1 d .
H23 H 0.4164 0.4156 0.3862 0.030 Uiso 1 1 d R
C24 C 0.4064(2) 0.32519(14) 0.49806(10) 0.0253(4) Uani 1 1 d .
H24 H 0.2940 0.3280 0.5022 0.030 Uiso 1 1 d R
C25 C 0.4949(2) 0.27464(13) 0.56156(10) 0.0218(4) Uani 1 1 d .
H25 H 0.4455 0.2434 0.6076 0.026 Uiso 1 1 d R
C26 C 0.66049(19) 0.27169(12) 0.55793(9) 0.0171(3) Uani 1 1 d .
C27 C 0.75078(19) 0.22368(12) 0.62770(9) 0.0168(3) Uani 1 1 d .
H27 H 0.8574 0.2325 0.6264 0.020 Uiso 1 1 d R
C28 C 0.71183(19) 0.09828(12) 0.82338(9) 0.0163(3) Uani 1 1 d .
C29 C 0.4731(2) 0.03496(14) 0.89336(10) 0.0239(4) Uani 1 1 d .
H29A H 0.4285 -0.0213 0.8841 0.029 Uiso 1 1 d R
H29B H 0.5446 0.0060 0.9341 0.029 Uiso 1 1 d R
C30 C 0.3414(2) 0.11380(15) 0.91277(11) 0.0332(5) Uani 1 1 d .
H30A H 0.2743 0.1432 0.8685 0.050 Uiso 1 1 d R
H30B H 0.3890 0.1655 0.9254 0.050 Uiso 1 1 d R
H30C H 0.2780 0.0823 0.9581 0.050 Uiso 1 1 d R
C41 C 0.99092(19) 0.41608(12) 0.40510(9) 0.0157(3) Uani 1 1 d .
C42 C 1.10458(19) 0.41118(13) 0.34476(9) 0.0192(4) Uani 1 1 d .
H42 H 1.1544 0.3483 0.3399 0.023 Uiso 1 1 d R
C43 C 1.1436(2) 0.49843(13) 0.29333(10) 0.0232(4) Uani 1 1 d .
H43 H 1.2250 0.4910 0.2528 0.028 Uiso 1 1 d R
C44 C 1.0701(2) 0.59215(14) 0.30181(10) 0.0257(4) Uani 1 1 d .
H44 H 1.1003 0.6498 0.2673 0.031 Uiso 1 1 d R
C45 C 0.9584(2) 0.59880(13) 0.36160(10) 0.0251(4) Uani 1 1 d .
H45 H 0.9061 0.6633 0.3670 0.030 Uiso 1 1 d R
C46 C 0.9194(2) 0.51157(13) 0.41331(10) 0.0214(4) Uani 1 1 d .
H46 H 0.8379 0.5178 0.4564 0.026 Uiso 1 1 d R
C61 C 1.00145(18) 0.20365(12) 0.42890(9) 0.0165(3) Uani 1 1 d .
C62 C 1.1111(2) 0.11725(13) 0.46070(10) 0.0225(4) Uani 1 1 d .
H62 H 1.1611 0.1129 0.5073 0.027 Uiso 1 1 d R
C63 C 1.1479(2) 0.03842(14) 0.42567(11) 0.0276(4) Uani 1 1 d .
H63 H 1.2250 -0.0215 0.4497 0.033 Uiso 1 1 d R
C64 C 1.0769(2) 0.04514(14) 0.35872(11) 0.0265(4) Uani 1 1 d .
H64 H 1.1006 -0.0070 0.3345 0.032 Uiso 1 1 d R
C65 C 0.9688(2) 0.13101(14) 0.32616(11) 0.0240(4) Uani 1 1 d .
H65 H 0.9227 0.1373 0.2788 0.029 Uiso 1 1 d R
C66 C 0.9306(2) 0.20913(13) 0.36106(10) 0.0205(4) Uani 1 1 d .
H66 H 0.8563 0.2708 0.3370 0.025 Uiso 1 1 d R

loop_
_atom_site_aniso_label
_atom_site_aniso_U_11
_atom_site_aniso_U_22
_atom_site_aniso_U_33
_atom_site_aniso_U_23
_atom_site_aniso_U_13
_atom_site_aniso_U_12
S1 0.0197(2) 0.0187(2) 0.0306(3) 0.00392(19) 0.00130(19) -0.00224(18)
P1 0.0143(2) 0.0158(2) 0.0153(2) -0.00214(17) -0.00132(16) -0.00211(16)
N12 0.0168(7) 0.0150(7) 0.0195(7) -0.0022(6) -0.0022(6) -0.0032(6)
N13 0.0167(7) 0.0142(7) 0.0212(7) -0.0024(6) 0.0020(6) 0.0001(6)
N14 0.0211(8) 0.0170(7) 0.0249(8) 0.0002(6) 0.0056(6) -0.0029(6)
C11 0.0115(8) 0.0207(9) 0.0170(8) -0.0027(7) -0.0033(6) -0.0042(7)
C12 0.0176(8) 0.0188(9) 0.0202(9) -0.0035(7) -0.0038(7) -0.0036(7)
C13 0.0204(9) 0.0219(9) 0.0211(9) 0.0026(7) -0.0049(7) -0.0088(7)
C14 0.0183(9) 0.0307(10) 0.0160(8) -0.0012(8) 0.0003(7) -0.0077(7)
C15 0.0158(8) 0.0230(9) 0.0205(9) -0.0057(7) -0.0009(7) -0.0025(7)
C16 0.0122(8) 0.0199(9) 0.0163(8) -0.0011(7) -0.0024(6) -0.0040(7)
C17 0.0146(8) 0.0201(9) 0.0176(8) -0.0057(7) -0.0004(7) -0.0015(7)
C18 0.0168(8) 0.0189(9) 0.0201(9) -0.0026(7) -0.0009(7) -0.0056(7)
C19 0.0218(9) 0.0280(10) 0.0280(10) -0.0014(8) 0.0095(8) -0.0046(8)
C20 0.0286(10) 0.0454(13) 0.0250(10) -0.0042(9) 0.0063(8) -0.0058(9)
C31 0.0156(8) 0.0156(8) 0.0159(8) -0.0022(7) 0.0013(6) -0.0033(7)
C32 0.0198(9) 0.0215(9) 0.0239(9) -0.0043(7) -0.0041(7) -0.0039(7)
C33 0.0192(9) 0.0208(9) 0.0306(10) -0.0014(8) 0.0002(8) -0.0006(7)
C34 0.0326(10) 0.0176(9) 0.0308(10) -0.0083(8) 0.0079(8) -0.0041(8)
C35 0.0340(11) 0.0262(10) 0.0263(10) -0.0102(8) -0.0026(8) -0.0101(8)
C36 0.0197(9) 0.0212(9) 0.0186(9) -0.0023(7) -0.0028(7) -0.0050(7)
C51 0.0152(8) 0.0135(8) 0.0197(8) -0.0031(7) -0.0016(7) -0.0003(6)
C52 0.0191(9) 0.0285(10) 0.0202(9) -0.0082(8) 0.0014(7) -0.0043(7)
C53 0.0243(10) 0.0390(12) 0.0321(11) -0.0187(9) -0.0033(8) -0.0080(8)
C54 0.0186(9) 0.0325(11) 0.0415(12) -0.0154(9) 0.0012(8) -0.0086(8)
C55 0.0205(9) 0.0300(10) 0.0302(10) -0.0107(8) 0.0088(8) -0.0084(8)
C56 0.0202(9) 0.0241(9) 0.0222(9) -0.0089(8) 0.0018(7) -0.0047(7)
S2 0.0196(2) 0.0250(2) 0.0166(2) -0.00386(18) -0.00099(17) -0.00226(18)
P2 0.0128(2) 0.0165(2) 0.0144(2) -0.00185(17) 0.00001(16) -0.00226(16)
N22 0.0167(7) 0.0177(7) 0.0173(7) -0.0047(6) 0.0000(6) -0.0006(6)
N23 0.0141(7) 0.0222(8) 0.0163(7) -0.0025(6) 0.0011(6) -0.0035(6)
N24 0.0199(7) 0.0281(8) 0.0135(7) -0.0019(6) 0.0006(6) -0.0069(6)
C21 0.0152(8) 0.0168(8) 0.0178(8) -0.0050(7) 0.0006(7) -0.0017(7)
C22 0.0186(9) 0.0243(9) 0.0182(9) -0.0014(7) 0.0001(7) -0.0022(7)
C23 0.0190(9) 0.0294(10) 0.0240(9) -0.0037(8) -0.0060(7) 0.0020(8)
C24 0.0127(8) 0.0319(11) 0.0296(10) -0.0071(8) -0.0003(7) -0.0018(7)
C25 0.0176(9) 0.0234(9) 0.0226(9) -0.0050(8) 0.0050(7) -0.0044(7)
C26 0.0167(8) 0.0163(8) 0.0174(8) -0.0043(7) 0.0002(7) -0.0014(7)
C27 0.0140(8) 0.0163(8) 0.0190(8) -0.0044(7) 0.0028(7) -0.0021(6)
C28 0.0178(8) 0.0125(8) 0.0171(8) -0.0048(7) 0.0027(7) 0.0005(6)
C29 0.0224(9) 0.0286(10) 0.0173(9) 0.0011(8) 0.0018(7) -0.0081(8)
C30 0.0331(11) 0.0373(12) 0.0238(10) -0.0033(9) 0.0093(8) -0.0057(9)
C41 0.0157(8) 0.0177(9) 0.0140(8) -0.0027(7) -0.0034(6) -0.0048(7)
C42 0.0177(8) 0.0200(9) 0.0197(9) -0.0045(7) -0.0012(7) -0.0039(7)
C43 0.0219(9) 0.0256(10) 0.0209(9) -0.0019(8) 0.0010(7) -0.0089(7)
C44 0.0344(10) 0.0218(10) 0.0204(9) 0.0027(8) -0.0054(8) -0.0143(8)
C45 0.0343(10) 0.0170(9) 0.0237(9) -0.0044(7) -0.0068(8) -0.0027(8)
C46 0.0231(9) 0.0214(9) 0.0188(9) -0.0046(7) -0.0025(7) -0.0022(7)
C61 0.0136(8) 0.0159(8) 0.0182(8) -0.0016(7) 0.0047(6) -0.0057(6)
C62 0.0167(9) 0.0223(9) 0.0248(9) -0.0025(8) 0.0005(7) -0.0015(7)
C63 0.0218(9) 0.0201(10) 0.0363(11) -0.0053(8) 0.0045(8) 0.0012(7)
C64 0.0251(10) 0.0210(10) 0.0369(11) -0.0142(8) 0.0090(8) -0.0078(8)
C65 0.0215(9) 0.0263(10) 0.0273(10) -0.0101(8) 0.0022(8) -0.0088(8)
C66 0.0170(8) 0.0196(9) 0.0252(9) -0.0058(7) -0.0008(7) -0.0046(7)

loop_
_atom_type_symbol
_atom_type_description
_atom_type_scat_dispersion_real
_atom_type_scat_dispersion_imag
_atom_type_scat_source
S S 0.1246 0.1234 'International Tables Vol C Tables 4.2.6.8 and 6.1.1.4'
P P 0.1023 0.0942 'International Tables Vol C Tables 4.2.6.8 and 6.1.1.4'
N N 0.0061 0.0033 'International Tables Vol C Tables 4.2.6.8 and 6.1.1.4'
C C 0.0033 0.0016 'International Tables Vol C Tables 4.2.6.8 and 6.1.1.4'
H H 0.0000 0.0000 'International Tables Vol C Tables 4.2.6.8 and 6.1.1.4'

loop_
_geom_angle_atom_site_label_1
_geom_angle_atom_site_label_2
_geom_angle_atom_site_label_3
_geom_angle
C51 P1 C31 99.51(7)
C51 P1 C11 102.76(7)
C31 P1 C11 103.92(7)
C17 N12 N13 115.89(14)
C18 N13 N12 119.94(14)
C18 N13 H13A 119.8
N12 N13 H13A 120.2
C18 N14 C19 126.06(15)
C18 N14 H14A 116.7
C19 N14 H14A 117.0
C12 C11 C16 117.85(15)
C12 C11 P1 120.79(13)
C16 C11 P1 121.05(12)
C13 C12 C11 121.83(16)
C13 C12 H12 118.6
C11 C12 H12 119.6
C14 C13 C12 120.26(16)
C14 C13 H13 121.4
C12 C13 H13 118.3
C13 C14 C15 119.36(16)
C13 C14 H14 121.8
C15 C14 H14 118.8
C14 C15 C16 121.35(16)
C14 C15 H15 120.5
C16 C15 H15 118.2
C15 C16 C11 119.36(15)
C15 C16 C17 115.61(15)
C11 C16 C17 124.98(15)
N12 C17 C16 123.04(15)
N12 C17 H17 121.6
C16 C17 H17 115.3
N14 C18 N13 116.22(15)
N14 C18 S1 124.79(13)
N13 C18 S1 118.98(13)
N14 C19 C20 112.25(15)
N14 C19 H19A 105.7
C20 C19 H19A 111.5
N14 C19 H19B 109.5
C20 C19 H19B 109.4
H19A C19 H19B 108.4
C19 C20 H20A 110.3
C19 C20 H20B 111.3
H20A C20 H20B 107.2
C19 C20 H20C 109.9
H20A C20 H20C 108.3
H20B C20 H20C 109.7
C36 C31 C32 118.54(15)
C36 C31 P1 117.15(12)
C32 C31 P1 124.10(13)
C33 C32 C31 120.59(16)
C33 C32 H32 120.2
C31 C32 H32 119.2
C34 C33 C32 120.10(16)
C34 C33 H33 120.5
C32 C33 H33 119.4
C35 C34 C33 120.05(17)
C35 C34 H34 118.5
C33 C34 H34 121.3
C34 C35 C36 120.06(17)
C34 C35 H35 122.6
C36 C35 H35 117.3
C35 C36 C31 120.65(16)
C35 C36 H36 119.7
C31 C36 H36 119.6
C52 C51 C56 118.18(15)
C52 C51 P1 125.14(13)
C56 C51 P1 116.62(12)
C53 C52 C51 120.63(16)
C53 C52 H52 121.0
C51 C52 H52 118.3
C54 C53 C52 120.41(17)
C54 C53 H53 120.6
C52 C53 H53 119.0
C53 C54 C55 119.92(17)
C53 C54 H54 120.4
C55 C54 H54 119.7
C54 C55 C56 119.96(17)
C54 C55 H55 119.6
C56 C55 H55 120.4
C55 C56 C51 120.89(16)
C55 C56 H56 122.0
C51 C56 H56 117.1
C41 P2 C61 102.77(7)
C41 P2 C21 102.47(7)
C61 P2 C21 100.33(7)
C27 N22 N23 115.61(13)
C28 N23 N22 119.87(13)
C28 N23 H23A 118.7
N22 N23 H23A 121.2
C28 N24 C29 125.19(14)
C28 N24 H24A 114.6
C29 N24 H24A 119.8
C22 C21 C26 118.47(15)
C22 C21 P2 122.00(12)
C26 C21 P2 119.44(12)
C23 C22 C21 121.25(16)
C23 C22 H22 119.3
C21 C22 H22 119.4
C22 C23 C24 119.93(16)
C22 C23 H23 119.4
C24 C23 H23 120.7
C25 C24 C23 120.13(16)
C25 C24 H24 119.2
C23 C24 H24 120.5
C24 C25 C26 120.54(16)
C24 C25 H25 120.3
C26 C25 H25 119.1
C25 C26 C21 119.53(15)
C25 C26 C27 119.64(15)
C21 C26 C27 120.75(14)
N22 C27 C26 120.89(15)
N22 C27 H27 120.7
C26 C27 H27 118.2
N24 C28 N23 116.44(14)
N24 C28 S2 124.98(12)
N23 C28 S2 118.57(12)
N24 C29 C30 111.90(15)
N24 C29 H29A 107.7
C30 C29 H29A 110.6
N24 C29 H29B 107.3
C30 C29 H29B 111.7
H29A C29 H29B 107.4
C29 C30 H30A 108.6
C29 C30 H30B 108.8
H30A C30 H30B 111.3
C29 C30 H30C 109.6
H30A C30 H30C 110.0
H30B C30 H30C 108.4
C42 C41 C46 118.15(15)
C42 C41 P2 121.62(13)
C46 C41 P2 119.63(12)
C43 C42 C41 121.14(16)
C43 C42 H42 120.3
C41 C42 H42 118.6
C44 C43 C42 119.85(17)
C44 C43 H43 122.1
C42 C43 H43 118.0
C43 C44 C45 120.01(16)
C43 C44 H44 118.3
C45 C44 H44 121.7
C44 C45 C46 120.27(17)
C44 C45 H45 120.1
C46 C45 H45 119.6
C45 C46 C41 120.57(16)
C45 C46 H46 119.2
C41 C46 H46 120.2
C62 C61 C66 118.53(16)
C62 C61 P2 117.61(13)
C66 C61 P2 123.85(13)
C63 C62 C61 120.43(17)
C63 C62 H62 120.4
C61 C62 H62 119.2
C64 C63 C62 120.25(17)
C64 C63 H63 121.3
C62 C63 H63 118.5
C63 C64 C65 119.86(17)
C63 C64 H64 121.2
C65 C64 H64 118.9
C66 C65 C64 120.18(17)
C66 C65 H65 119.6
C64 C65 H65 120.2
C65 C66 C61 120.74(16)
C65 C66 H66 119.9
C61 C66 H66 119.3

loop_
_geom_bond_atom_site_label_1
_geom_bond_atom_site_label_2
_geom_bond_distance
S1 C18 1.6934(17)
P1 C51 1.8349(17)
P1 C31 1.8357(17)
P1 C11 1.8406(17)
N12 C17 1.281(2)
N12 N13 1.3821(19)
N13 C18 1.356(2)
N13 H13A 0.8503
N14 C18 1.326(2)
N14 C19 1.460(2)
N14 H14A 0.8404
C11 C12 1.394(2)
C11 C16 1.419(2)
C12 C13 1.388(2)
C12 H12 0.9400
C13 C14 1.380(3)
C13 H13 0.9196
C14 C15 1.385(2)
C14 H14 0.9770
C15 C16 1.402(2)
C15 H15 0.9699
C16 C17 1.461(2)
C17 H17 0.9802
C19 C20 1.513(3)
C19 H19A 0.9933
C19 H19B 0.9524
C20 H20A 1.0053
C20 H20B 0.9574
C20 H20C 0.9927
C31 C36 1.392(2)
C31 C32 1.400(2)
C32 C33 1.384(2)
C32 H32 0.9643
C33 C34 1.384(3)
C33 H33 0.9751
C34 C35 1.381(3)
C34 H34 0.9429
C35 C36 1.390(2)
C35 H35 0.9465
C36 H36 0.9549
C51 C52 1.390(2)
C51 C56 1.402(2)
C52 C53 1.389(2)
C52 H52 0.9494
C53 C54 1.377(3)
C53 H53 0.9195
C54 C55 1.382(3)
C54 H54 0.9297
C55 C56 1.384(2)
C55 H55 0.9436
C56 H56 0.9509
S2 C28 1.6934(17)
P2 C41 1.8281(16)
P2 C61 1.8341(17)
P2 C21 1.8439(16)
N22 C27 1.282(2)
N22 N23 1.3753(18)
N23 C28 1.354(2)
N23 H23A 0.8715
N24 C28 1.326(2)
N24 C29 1.460(2)
N24 H24A 0.8416
C21 C22 1.398(2)
C21 C26 1.408(2)
C22 C23 1.385(2)
C22 H22 0.9261
C23 C24 1.385(3)
C23 H23 0.9795
C24 C25 1.379(2)
C24 H24 0.9523
C25 C26 1.406(2)
C25 H25 0.9276
C26 C27 1.468(2)
C27 H27 0.9425
C29 C30 1.505(3)
C29 H29A 0.9981
C29 H29B 0.9524
C30 H30A 0.9770
C30 H30B 0.9829
C30 H30C 0.9809
C41 C42 1.395(2)
C41 C46 1.397(2)
C42 C43 1.386(2)
C42 H42 0.9225
C43 C44 1.381(3)
C43 H43 0.9727
C44 C45 1.381(3)
C44 H44 0.9332
C45 C46 1.388(2)
C45 H45 0.9521
C46 H46 1.0035
C61 C62 1.395(2)
C61 C66 1.398(2)
C62 C63 1.390(3)
C62 H62 0.9648
C63 C64 1.380(3)
C63 H63 0.9815
C64 C65 1.386(3)
C64 H64 0.9319
C65 C66 1.380(2)
C65 H65 0.9528
C66 H66 0.9836

loop_
_geom_hbond_atom_site_label_D
_geom_hbond_atom_site_label_H
_geom_hbond_atom_site_label_A
_geom_hbond_distance_DH
_geom_hbond_distance_HA
_geom_hbond_distance_DA
_geom_hbond_angle_DHA
_geom_hbond_site_symmetry_A
N13 H13A S2 0.85 2.49 3.3237(14) 165.2 2_756
N14 H14A N12 0.84 2.23 2.6333(19) 109.8 .
N14 H14A P1 0.84 3.17 3.9529(15) 156.5 .
N23 H23A S1 0.87 2.65 3.4662(14) 156.4 2_756
N24 H24A N22 0.84 2.21 2.6361(19) 111.5 .

loop_
_geom_torsion_atom_site_label_1
_geom_torsion_atom_site_label_2
_geom_torsion_atom_site_label_3
_geom_torsion_atom_site_label_4
_geom_torsion
C17 N12 N13 C18 -175.64(15)
C51 P1 C11 C12 104.78(13)
C31 P1 C11 C12 1.44(15)
C51 P1 C11 C16 -81.84(13)
C31 P1 C11 C16 174.82(12)
C16 C11 C12 C13 0.8(2)
P1 C11 C12 C13 174.44(12)
C11 C12 C13 C14 -0.7(2)
C12 C13 C14 C15 0.1(2)
C13 C14 C15 C16 0.3(2)
C14 C15 C16 C11 -0.1(2)
C14 C15 C16 C17 -177.58(15)
C12 C11 C16 C15 -0.4(2)
P1 C11 C16 C15 -174.02(12)
C12 C11 C16 C17 176.75(15)
P1 C11 C16 C17 3.2(2)
N13 N12 C17 C16 -174.65(14)
C15 C16 C17 N12 -172.25(15)
C11 C16 C17 N12 10.5(3)
C19 N14 C18 N13 -176.22(16)
C19 N14 C18 S1 5.1(3)
N12 N13 C18 N14 4.8(2)
N12 N13 C18 S1 -176.39(11)
C18 N14 C19 C20 102.0(2)
C51 P1 C31 C36 144.74(13)
C11 P1 C31 C36 -109.46(13)
C51 P1 C31 C32 -29.89(16)
C11 P1 C31 C32 75.91(15)
C36 C31 C32 C33 -0.8(2)
P1 C31 C32 C33 173.81(13)
C31 C32 C33 C34 -0.2(3)
C32 C33 C34 C35 1.0(3)
C33 C34 C35 C36 -0.8(3)
C34 C35 C36 C31 -0.2(3)
C32 C31 C36 C35 1.0(2)
P1 C31 C36 C35 -173.97(13)
C31 P1 C51 C52 113.22(15)
C11 P1 C51 C52 6.48(16)
C31 P1 C51 C56 -69.76(14)
C11 P1 C51 C56 -176.50(13)
C56 C51 C52 C53 -0.2(3)
P1 C51 C52 C53 176.80(14)
C51 C52 C53 C54 -1.0(3)
C52 C53 C54 C55 1.6(3)
C53 C54 C55 C56 -0.9(3)
C54 C55 C56 C51 -0.3(3)
C52 C51 C56 C55 0.8(3)
P1 C51 C56 C55 -176.39(14)
C27 N22 N23 C28 175.81(15)
C41 P2 C21 C22 28.62(16)
C61 P2 C21 C22 -77.08(15)
C41 P2 C21 C26 -154.95(13)
C61 P2 C21 C26 99.36(14)
C26 C21 C22 C23 -2.9(3)
P2 C21 C22 C23 173.62(14)
C21 C22 C23 C24 -0.5(3)
C22 C23 C24 C25 3.1(3)
C23 C24 C25 C26 -2.2(3)
C24 C25 C26 C21 -1.2(3)
C24 C25 C26 C27 175.67(16)
C22 C21 C26 C25 3.7(2)
P2 C21 C26 C25 -172.86(13)
C22 C21 C26 C27 -173.18(15)
P2 C21 C26 C27 10.3(2)
N23 N22 C27 C26 -174.16(14)
C25 C26 C27 N22 6.1(2)
C21 C26 C27 N22 -177.01(16)
C29 N24 C28 N23 -175.82(15)
C29 N24 C28 S2 2.9(2)
N22 N23 C28 N24 9.1(2)
N22 N23 C28 S2 -169.72(11)
C28 N24 C29 C30 104.31(19)
C61 P2 C41 C42 -30.74(15)
C21 P2 C41 C42 -134.54(14)
C61 P2 C41 C46 158.32(13)
C21 P2 C41 C46 54.53(14)
C46 C41 C42 C43 -1.3(2)
P2 C41 C42 C43 -172.31(13)
C41 C42 C43 C44 0.4(3)
C42 C43 C44 C45 0.2(3)
C43 C44 C45 C46 0.0(3)
C44 C45 C46 C41 -0.8(3)
C42 C41 C46 C45 1.4(2)
P2 C41 C46 C45 172.68(13)
C41 P2 C61 C62 126.94(13)
C21 P2 C61 C62 -127.61(13)
C41 P2 C61 C66 -54.37(15)
C21 P2 C61 C66 51.07(15)
C66 C61 C62 C63 -0.4(2)
P2 C61 C62 C63 178.40(13)
C61 C62 C63 C64 0.4(3)
C62 C63 C64 C65 0.2(3)
C63 C64 C65 C66 -0.8(3)
C64 C65 C66 C61 0.9(3)
C62 C61 C66 C65 -0.3(2)
P2 C61 C66 C65 -178.94(13)
